data_1559506
loop_
_publ_author_name
'Li, Wei'
'Shao, Ya-Ting'
'Yin, Tian-Peng'
'Yan, Hui'
'Shen, Bao-Chun'
'Li, Yuan-Yi'
'Xie, Hui-Ding'
'Sun, Zhong-Wen'
'Ma, Yu-Lu'

_publ_section_title
;
 Penisarins A and B, Sesquiterpene Coumarins Isolated from an Endophytic
 <i>Penicillium</i> sp.
;
_journal_issue 11
_journal_name_full 'Journal of natural products'
_journal_page_first 3471
_journal_page_last 3475
_journal_paper_doi 10.1021/acs.jnatprod.0c00393
_journal_volume 83
_journal_year 2020
_chemical_absolute_configuration rm
_chemical_formula_moiety 'C26 H34 O5, 0.5(H2 O)'
_chemical_formula_sum 'C26 H35 O5.5'
_chemical_formula_weight 435.54
_space_group_crystal_system orthorhombic
_space_group_IT_number 19
_space_group_name_Hall 'P 2ac 2ab'
_space_group_name_H-M_alt 'P 21 21 21'
_atom_sites_solution_hydrogens geom
_cell_angle_alpha 90
_cell_angle_beta 90
_cell_angle_gamma 90
_cell_formula_units_Z 8
_cell_length_a 6.784(3)
_cell_length_b 23.336(7)
_cell_length_c 29.173(11)
_cell_measurement_reflns_used 4565
_cell_measurement_temperature 100.(2)
_cell_measurement_theta_max 72.3780
_cell_measurement_theta_min 2.4246
_cell_volume 4618(3)
_computing_cell_refinement 'SAINT V8.38A (Bruker AXS Inc., 2017)'
_computing_data_collection 'Bruker Instrument Service vV6.2.9'
_computing_data_reduction 'SAINT V8.38A (Bruker AXS Inc., 2017)'
_computing_structure_refinement 'SHELXL-2017/1 (Sheldrick, 2017)'
_computing_structure_solution 'SHELXT 2014/5 (Sheldrick, 2014)'
_diffrn_ambient_temperature 100.(2)
_diffrn_detector_area_resol_mean 7.3910
_diffrn_measured_fraction_theta_full 0.973
_diffrn_measured_fraction_theta_max 0.973
_diffrn_measurement_device_type 'Bruker D8 QUEST PHOTON II'
_diffrn_radiation_monochromator 'Helixos MX multilayer Optic'
_diffrn_radiation_type 'Cu K\a'
_diffrn_radiation_wavelength 1.54178
_diffrn_reflns_av_R_equivalents 0.2353
_diffrn_reflns_av_unetI/netI 0.1343
_diffrn_reflns_limit_h_max 6
_diffrn_reflns_limit_h_min -8
_diffrn_reflns_limit_k_max 28
_diffrn_reflns_limit_k_min -28
_diffrn_reflns_limit_l_max 36
_diffrn_reflns_limit_l_min -36
_diffrn_reflns_number 37681
_diffrn_reflns_theta_full 74.31
_diffrn_reflns_theta_max 74.31
_diffrn_reflns_theta_min 2.42
_diffrn_source 'Ius Diamond'
_diffrn_source_type Microfocus
_exptl_absorpt_coefficient_mu 0.698
_exptl_absorpt_correction_T_max 0.99
_exptl_absorpt_correction_T_min 0.83
_exptl_absorpt_correction_type multi-scan
_exptl_absorpt_process_details
;
SADABS-2016/2 - Bruker AXS area detector scaling and absorption correction
;
_exptl_crystal_colour 'clear light colourless'
_exptl_crystal_density_diffrn 1.253
_exptl_crystal_density_method 'not measured'
_exptl_crystal_description needle
_exptl_crystal_F_000 1880
_exptl_crystal_size_max 0.400
_exptl_crystal_size_mid 0.040
_exptl_crystal_size_min 0.020
_refine_diff_density_max 0.733
_refine_diff_density_min -0.378
_refine_ls_abs_structure_details
;

Flack x determined using 1064 quotients [(I+)-(I-)]/[(I+)+(I-)]
(Parsons, Flack and Wagner, Acta Cryst. B69 (2013) 249-259).
;
_refine_ls_abs_structure_Flack -0.2(3)
_refine_ls_extinction_method none
_refine_ls_goodness_of_fit_ref 1.007
_refine_ls_hydrogen_treatment constr
_refine_ls_matrix_type full
_refine_ls_number_parameters 580
_refine_ls_number_reflns 9051
_refine_ls_number_restraints 0
_refine_ls_restrained_S_all 1.007
_refine_ls_R_factor_all 0.1765
_refine_ls_R_factor_gt 0.0919
_refine_ls_shift/su_max 0.000
_refine_ls_shift/su_mean 0.000
_refine_ls_structure_factor_coef Fsqd
_refine_ls_weighting_details 'w=1/[\s^2^(Fo^2^)+(0.1553P)^2^] where P=(Fo^2^+2Fc^2^)/3'
_refine_ls_weighting_scheme calc
_refine_ls_wR_factor_gt 0.2369
_refine_ls_wR_factor_ref 0.3035
_reflns_number_gt 4594
_reflns_number_total 9051
_reflns_threshold_expression 'I > 2\s(I)'
_cod_data_source_file np0c00393_si_002.cif
_cod_data_source_block ky_lw296
_cod_depositor_comments
;
The following automatic conversions were performed:

data item '_exptl_absorpt_correction_type' value 'Multi-Scan' was
changed to 'multi-scan' in accordance with the
/home/data/users/saulius/crontab/automatic-downloads/rss-feeds/ACS/lib/dictionaries/cif_core.dic
dictionary named 'cif_core.dic' version 2.4.2 last updated on
2011-04-26.

Automatic conversion script
Id: cif_fix_values 7556 2019-12-06 15:28:31Z antanas 

 Adding full bibliography for 1559506--1559507.cif.

2022-03-31
Z value and formula fixed to values more according to usual
chemical conventions.                 miguel
;
_cod_original_formula_sum 'C52 H70 O11'
_cod_original_formula_weight 871.08
_cod_original_formula_moiety '2(C26 H34 O5), H2 O'
_cod_original_formula_units_Z 4
_cod_original_cell_volume 4618.(3)
_cod_database_code 1559506

loop_
_space_group_symop_operation_xyz
'x, y, z'
'x+1/2, -y+1/2, -z'
'-x, y+1/2, -z+1/2'
'-x+1/2, -y, z+1/2'

loop_
_atom_site_type_symbol
_atom_site_label
_atom_site_fract_x
_atom_site_fract_y
_atom_site_fract_z
_atom_site_U_iso_or_equiv
_atom_site_adp_type
_atom_site_calc_flag
_atom_site_refinement_flags_adp
_atom_site_refinement_flags_occupancy
_atom_site_refinement_flags_posn
_atom_site_occupancy
_atom_site_disorder_assembly
_atom_site_disorder_group
O O1 0.5372(8) 0.8557(2) 0.37216(18) 0.0377(11) Uani d . . . 1 . .
O O2 0.5219(9) 1.1216(2) 0.43860(19) 0.0429(12) Uani d . . . 1 . .
O O3 0.5181(9) 0.9319(2) 0.49819(17) 0.0390(11) Uani d . . . 1 . .
O O4 0.5077(10) 0.8456(2) 0.53089(18) 0.0448(13) Uani d . . . 1 . .
O O5 0.0144(9) -0.16131(19) 0.43148(18) 0.0413(12) Uani d . . . 1 . .
O O6 -0.0033(9) 0.10747(19) 0.37905(17) 0.0399(12) Uani d . . . 1 . .
O O7 0.0340(8) 0.0227(2) 0.50076(19) 0.0390(12) Uani d . . . 1 . .
O O8 0.0623(11) 0.1059(2) 0.5374(2) 0.0565(17) Uani d . . . 1 . .
C C2 0.368(2) 0.5737(3) 0.3409(4) 0.068(3) Uani d . . . 1 . .
H H36 0.227444 0.583898 0.335205 0.082 Uiso calc U . R 1 . .
C C3 0.4187(18) 0.5953(3) 0.3891(3) 0.058(3) Uani d . . . 1 . .
H H30 0.329758 0.576886 0.411612 0.07 Uiso calc U . R 1 . .
H H31 0.55558 0.58423 0.39679 0.07 Uiso calc U . R 1 . .
C C4 0.3982(13) 0.6602(3) 0.3928(3) 0.0449(18) Uani d . . . 1 . .
H H32 0.258334 0.670936 0.388399 0.054 Uiso calc U . R 1 . .
H H29 0.438237 0.672573 0.423902 0.054 Uiso calc U . R 1 . .
C C5 0.5229(14) 0.6907(3) 0.3577(3) 0.0425(17) Uani d . . . 1 . .
C C6 0.4773(13) 0.7565(3) 0.3490(2) 0.0377(16) Uani d . . . 1 . .
C C7 0.5820(11) 0.7954(3) 0.3843(3) 0.0400(17) Uani d . . . 1 . .
H H16 0.727445 0.789423 0.381305 0.048 Uiso calc U . R 1 . .
C C8 0.5266(11) 0.8842(3) 0.4119(3) 0.0345(15) Uani d . . . 1 . .
C C9 0.5196(11) 0.9460(3) 0.4155(2) 0.0327(14) Uani d . . . 1 . .
O O9 0.380(2) 0.5119(3) 0.3397(3) 0.108(4) Uani d . . . 1 . .
H H81 0.412569 0.499637 0.365731 0.162 Uiso calc U . R 1 . .
C C10 0.5206(11) 0.9671(3) 0.4611(3) 0.0347(15) Uani d . . . 1 . .
O O10 0.0528(19) 0.4524(3) 0.3424(3) 0.108(4) Uani d . . . 1 . .
H H82 0.021519 0.463313 0.368824 0.163 Uiso calc U . R 1 . .
C C11 0.5194(11) 1.0254(3) 0.4703(3) 0.0384(16) Uani d . . . 1 . .
H H19 0.517572 1.039087 0.50094 0.046 Uiso calc U . R 1 . .
O O11 0.704(3) 0.4815(5) 0.3938(5) 0.187(8) Uani d . . . 1 . .
C C12 0.5211(11) 1.0633(3) 0.4334(3) 0.0369(16) Uani d . . . 1 . .
C C13 0.5335(14) 1.1440(3) 0.4841(3) 0.0471(19) Uani d . . . 1 . .
H H20 0.416531 1.132226 0.501473 0.071 Uiso calc U . R 1 . .
H H21 0.539836 1.18589 0.482918 0.071 Uiso calc U . R 1 . .
H H2 0.65197 1.1291 0.499215 0.071 Uiso calc U . R 1 . .
C C14 0.489(2) 0.6011(3) 0.3022(3) 0.066(3) Uani d . . . 1 . .
C C15 0.700(2) 0.5769(5) 0.3003(5) 0.092(4) Uani d . . . 1 . .
H H5 0.783824 0.603091 0.282743 0.138 Uiso calc U . R 1 . .
H H7 0.697801 0.539317 0.285307 0.138 Uiso calc U . R 1 . .
H H6 0.751437 0.572972 0.331447 0.138 Uiso calc U . R 1 . .
C C16 0.385(2) 0.5867(4) 0.2570(4) 0.084(4) Uani d . . . 1 . .
H H10 0.458922 0.603458 0.231433 0.126 Uiso calc U . R 1 . .
H H8 0.25109 0.602517 0.257367 0.126 Uiso calc U . R 1 . .
H H9 0.378559 0.545043 0.253262 0.126 Uiso calc U . R 1 . .
C C17 0.4702(15) 0.6666(3) 0.3091(3) 0.048(2) Uani d . . . 1 . .
H H11 0.326389 0.674689 0.305386 0.058 Uiso calc U . R 1 . .
C C18 0.5681(14) 0.7662(3) 0.3001(3) 0.0458(19) Uani d . . . 1 . .
H H15 0.487191 0.793725 0.282475 0.055 Uiso calc U . R 1 . .
H H14 0.703597 0.781602 0.302714 0.055 Uiso calc U . R 1 . .
C C19 0.5710(16) 0.7073(4) 0.2759(3) 0.054(2) Uani d . . . 1 . .
H H12 0.498454 0.70901 0.246507 0.065 Uiso calc U . R 1 . .
H H13 0.708002 0.694882 0.269825 0.065 Uiso calc U . R 1 . .
C C20 0.5157(12) 0.8724(3) 0.4949(2) 0.0353(15) Uani d . . . 1 . .
C C21 0.5227(12) 0.8506(3) 0.4501(3) 0.0365(15) Uani d . . . 1 . .
C C22 0.5252(12) 0.7883(3) 0.4351(3) 0.0382(16) Uani d . . . 1 . .
H H18 0.394245 0.770152 0.43856 0.046 Uiso calc U . R 1 . .
H H17 0.624809 0.765813 0.452116 0.046 Uiso calc U . R 1 . .
C C23 0.5165(11) 1.0434(3) 0.3886(3) 0.0343(14) Uani d . . . 1 . .
H H22 0.512804 1.070259 0.364119 0.041 Uiso calc U . R 1 . .
C C24 0.5172(11) 0.9847(3) 0.3787(3) 0.0334(14) Uani d . . . 1 . .
C C25 0.5080(13) 0.9644(3) 0.3294(2) 0.0381(15) Uani d . . . 1 . .
H H25 0.6279 0.942884 0.32204 0.057 Uiso calc U . R 1 . .
H H24 0.497354 0.997602 0.308933 0.057 Uiso calc U . R 1 . .
H H23 0.392692 0.939643 0.325284 0.057 Uiso calc U . R 1 . .
C C26 0.2561(12) 0.7711(3) 0.3485(3) 0.0431(18) Uani d . . . 1 . .
H H27 0.199892 0.763838 0.378884 0.065 Uiso calc U . R 1 . .
H H28 0.18894 0.747264 0.325714 0.065 Uiso calc U . R 1 . .
H H26 0.238756 0.811655 0.340615 0.065 Uiso calc U . R 1 . .
C C27 0.7437(14) 0.6833(4) 0.3693(4) 0.054(2) Uani d . . . 1 . .
H H35 0.772732 0.702471 0.398438 0.081 Uiso calc U . R 1 . .
H H34 0.823821 0.700243 0.344913 0.081 Uiso calc U . R 1 . .
H H33 0.774436 0.642375 0.372016 0.081 Uiso calc U . R 1 . .
C C28 0.0167(13) -0.1885(3) 0.4763(3) 0.0399(16) Uani d . . . 1 . .
H H39 0.130944 -0.174879 0.493682 0.06 Uiso calc U . R 1 . .
H H72 0.02534 -0.230177 0.47248 0.06 Uiso calc U . R 1 . .
H H37 -0.10451 -0.178871 0.492804 0.06 Uiso calc U . R 1 . .
C C29 0.0165(11) -0.1035(3) 0.4305(3) 0.0344(14) Uani d . . . 1 . .
C C30 0.0248(12) -0.0682(3) 0.4684(3) 0.0373(15) Uani d . . . 1 . .
H H42 0.029655 -0.083573 0.498505 0.045 Uiso calc U . R 1 . .
C C31 0.0260(11) -0.0099(3) 0.4612(3) 0.0362(15) Uani d . . . 1 . .
C C32 0.0179(11) 0.0152(3) 0.4177(3) 0.0334(14) Uani d . . . 1 . .
C C33 0.0137(11) 0.0771(3) 0.4178(2) 0.0319(14) Uani d . . . 1 . .
C C34 -0.0448(12) 0.1677(3) 0.3938(3) 0.0421(18) Uani d . . . 1 . .
H H44 -0.19093 0.173311 0.393823 0.051 Uiso calc U . R 1 . .
C C35 0.0435(12) 0.2078(3) 0.3580(3) 0.0380(16) Uani d . . . 1 . .
C C36 -0.0134(14) 0.2728(3) 0.3655(3) 0.0418(17) Uani d . . . 1 . .
C C37 0.0196(15) 0.2959(3) 0.3154(3) 0.050(2) Uani d . . . 1 . .
H H65 0.163916 0.291231 0.309516 0.06 Uiso calc U . R 1 . .
C C38 -0.023(2) 0.3603(4) 0.3078(3) 0.073(3) Uani d . . . 1 . .
C C39 0.100(2) 0.3929(4) 0.3435(4) 0.077(4) Uani d . . . 1 . .
H H56 0.242449 0.388808 0.334901 0.093 Uiso calc U . R 1 . .
C C41 0.0131(10) -0.0797(3) 0.3861(2) 0.0335(14) Uani d . . . 1 . .
H H40 0.009414 -0.104487 0.360267 0.04 Uiso calc U . R 1 . .
C C42 0.0152(10) -0.0209(3) 0.3792(2) 0.0319(14) Uani d . . . 1 . .
C C43 0.0288(13) 0.1711(3) 0.4445(3) 0.0424(18) Uani d . . . 1 . .
H H41 0.162772 0.187734 0.446576 0.051 Uiso calc U . R 1 . .
H H43 -0.06261 0.193478 0.464016 0.051 Uiso calc U . R 1 . .
C C44 0.0275(12) 0.1084(3) 0.4568(3) 0.0395(17) Uani d . . . 1 . .
C C45 0.0420(12) 0.0824(3) 0.5000(3) 0.0419(18) Uani d . . . 1 . .
C C46 -0.0554(14) 0.1944(3) 0.3108(3) 0.048(2) Uani d . . . 1 . .
H H46 0.028343 0.167964 0.292719 0.057 Uiso calc U . R 1 . .
H H45 -0.185601 0.176112 0.315491 0.057 Uiso calc U . R 1 . .
C C47 -0.0794(19) 0.2521(4) 0.2854(3) 0.064(3) Uani d . . . 1 . .
H H48 -0.015543 0.250603 0.254889 0.076 Uiso calc U . R 1 . .
H H47 -0.220585 0.261525 0.281243 0.076 Uiso calc U . R 1 . .
C C48 0.0767(17) 0.3722(3) 0.3927(3) 0.055(2) Uani d . . . 1 . .
H H55 -0.059645 0.379967 0.403044 0.066 Uiso calc U . R 1 . .
H H54 0.167507 0.394007 0.412739 0.066 Uiso calc U . R 1 . .
C C49 0.1205(13) 0.3070(3) 0.3976(3) 0.0439(19) Uani d . . . 1 . .
H H50 0.260286 0.299393 0.389948 0.053 Uiso calc U . R 1 . .
H H49 0.097695 0.29485 0.429685 0.053 Uiso calc U . R 1 . .
C C50 -0.2268(14) 0.2766(4) 0.3819(4) 0.060(3) Uani d . . . 1 . .
H H53 -0.240136 0.256725 0.411266 0.091 Uiso calc U . R 1 . .
H H51 -0.31367 0.258716 0.359167 0.091 Uiso calc U . R 1 . .
H H52 -0.263603 0.316982 0.38565 0.091 Uiso calc U . R 1 . .
C C51 0.056(3) 0.3748(4) 0.2602(4) 0.115(7) Uani d . . . 1 . .
H H61 -0.035102 0.360211 0.236929 0.172 Uiso calc U . R 1 . .
H H60 0.185739 0.35697 0.25603 0.172 Uiso calc U . R 1 . .
H H59 0.068391 0.416445 0.257092 0.172 Uiso calc U . R 1 . .
C C52 -0.235(2) 0.3785(5) 0.3083(5) 0.091(5) Uani d . . . 1 . .
H H64 -0.281683 0.38114 0.340065 0.136 Uiso calc U . R 1 . .
H H62 -0.314886 0.350161 0.291738 0.136 Uiso calc U . R 1 . .
H H63 -0.248525 0.415935 0.293427 0.136 Uiso calc U . R 1 . .
C C53 0.2679(12) 0.1975(3) 0.3551(3) 0.0432(18) Uani d . . . 1 . .
H H68 0.32779 0.204709 0.38514 0.065 Uiso calc U . R 1 . .
H H66 0.32548 0.223522 0.332391 0.065 Uiso calc U . R 1 . .
H H67 0.293005 0.157757 0.345984 0.065 Uiso calc U . R 1 . .
C C54 0.0114(13) 0.0032(3) 0.3306(2) 0.0375(15) Uani d . . . 1 . .
H H69 0.010748 -0.028498 0.308479 0.056 Uiso calc U . R 1 . .
H H70 0.128404 0.026975 0.325555 0.056 Uiso calc U . R 1 . .
H H71 -0.107447 0.026466 0.326387 0.056 Uiso calc U . R 1 . .

loop_
_atom_site_aniso_label
_atom_site_aniso_U_11
_atom_site_aniso_U_22
_atom_site_aniso_U_33
_atom_site_aniso_U_12
_atom_site_aniso_U_13
_atom_site_aniso_U_23
O1 0.046(3) 0.030(2) 0.037(3) -0.003(2) -0.005(3) 0.0053(19)
O2 0.049(3) 0.033(2) 0.047(3) -0.004(3) 0.001(3) 0.004(2)
O3 0.049(3) 0.035(2) 0.034(3) -0.004(2) -0.001(3) 0.0002(19)
O4 0.064(3) 0.033(2) 0.037(3) -0.004(3) -0.003(3) 0.0045(19)
O5 0.055(3) 0.026(2) 0.044(3) 0.002(3) -0.001(3) 0.0014(19)
O6 0.055(3) 0.027(2) 0.037(3) 0.002(3) -0.001(3) 0.0013(19)
O7 0.047(3) 0.033(2) 0.037(3) -0.007(2) 0.004(3) -0.0003(19)
O8 0.087(5) 0.042(3) 0.040(3) -0.017(3) 0.012(3) -0.010(2)
C2 0.127(9) 0.022(3) 0.056(6) 0.002(5) -0.011(6) -0.009(3)
C3 0.096(7) 0.026(3) 0.053(5) -0.004(4) 0.009(5) -0.001(3)
C4 0.058(5) 0.040(4) 0.037(4) 0.002(4) 0.000(4) -0.001(3)
C5 0.057(5) 0.032(3) 0.039(4) 0.003(4) -0.003(4) 0.000(3)
C6 0.052(4) 0.027(3) 0.034(4) -0.001(3) 0.001(4) 0.003(2)
C7 0.042(4) 0.030(3) 0.048(4) 0.002(3) 0.002(4) 0.004(3)
C8 0.032(3) 0.036(3) 0.036(3) -0.001(3) -0.003(3) 0.003(3)
C9 0.034(3) 0.034(3) 0.031(3) 0.004(3) 0.006(3) 0.000(2)
O9 0.220(12) 0.025(3) 0.079(6) 0.001(5) -0.002(7) -0.007(3)
C10 0.034(3) 0.033(3) 0.037(4) 0.000(3) -0.003(4) 0.003(3)
O10 0.208(12) 0.032(3) 0.086(6) 0.015(5) -0.013(8) 0.011(3)
C11 0.035(4) 0.043(4) 0.037(4) 0.003(3) -0.001(4) -0.003(3)
O11 0.33(2) 0.119(9) 0.115(10) 0.149(12) 0.060(12) 0.037(8)
C12 0.032(3) 0.029(3) 0.049(4) 0.001(3) -0.004(4) -0.002(3)
C13 0.058(5) 0.033(3) 0.050(4) -0.010(4) 0.002(5) -0.001(3)
C14 0.121(9) 0.030(3) 0.048(5) 0.024(6) 0.004(7) -0.007(3)
C15 0.125(11) 0.064(7) 0.086(10) 0.044(8) 0.015(9) -0.010(7)
C16 0.159(13) 0.034(4) 0.058(6) 0.009(6) -0.010(8) -0.015(4)
C17 0.066(5) 0.033(3) 0.045(4) 0.011(4) 0.002(5) -0.008(3)
C18 0.057(5) 0.035(3) 0.046(5) -0.001(4) 0.003(4) 0.006(3)
C19 0.080(6) 0.047(4) 0.036(4) 0.012(5) 0.008(5) -0.007(3)
C20 0.042(4) 0.031(3) 0.033(3) -0.005(3) -0.007(4) 0.004(3)
C21 0.039(4) 0.029(3) 0.042(4) -0.001(3) 0.001(4) 0.002(3)
C22 0.039(4) 0.033(3) 0.043(4) -0.002(3) -0.009(4) 0.006(3)
C23 0.034(3) 0.028(3) 0.041(4) -0.004(3) -0.001(4) 0.006(3)
C24 0.033(3) 0.031(3) 0.036(3) 0.001(3) -0.004(3) -0.001(3)
C25 0.048(4) 0.031(3) 0.035(4) -0.001(3) 0.002(4) 0.001(3)
C26 0.056(4) 0.028(3) 0.045(5) -0.003(3) -0.011(4) -0.011(3)
C27 0.055(5) 0.044(4) 0.063(6) 0.015(4) 0.002(5) 0.004(4)
C28 0.046(4) 0.029(3) 0.045(4) 0.003(3) 0.004(4) 0.001(3)
C29 0.027(3) 0.038(3) 0.039(4) -0.005(3) 0.005(3) 0.004(3)
C30 0.040(4) 0.038(3) 0.034(4) 0.003(3) 0.002(4) 0.001(3)
C31 0.035(3) 0.038(3) 0.035(4) -0.001(3) 0.003(4) -0.002(3)
C32 0.032(3) 0.030(3) 0.038(4) -0.004(3) 0.001(3) -0.004(3)
C33 0.032(3) 0.030(3) 0.033(3) 0.001(3) 0.006(3) -0.003(2)
C34 0.047(4) 0.024(3) 0.056(5) 0.001(3) 0.009(4) -0.004(3)
C35 0.053(4) 0.024(3) 0.037(4) 0.000(3) 0.000(4) -0.002(3)
C36 0.055(4) 0.026(3) 0.044(4) 0.000(4) -0.006(4) -0.003(3)
C37 0.069(5) 0.031(3) 0.050(4) 0.010(4) -0.014(5) 0.007(3)
C38 0.134(10) 0.033(4) 0.051(5) 0.019(6) -0.015(7) 0.001(3)
C39 0.126(10) 0.031(4) 0.075(7) -0.002(5) -0.005(8) 0.014(4)
C41 0.034(3) 0.029(3) 0.037(4) 0.004(3) 0.003(3) -0.003(2)
C42 0.032(3) 0.029(3) 0.035(3) -0.003(3) 0.004(3) 0.000(2)
C43 0.052(4) 0.030(3) 0.044(4) -0.005(4) 0.018(4) 0.000(3)
C44 0.043(4) 0.027(3) 0.049(4) -0.004(3) 0.007(4) -0.001(3)
C45 0.048(4) 0.045(4) 0.032(4) -0.013(4) 0.011(4) 0.000(3)
C46 0.063(5) 0.035(3) 0.045(5) -0.008(4) -0.005(4) -0.005(3)
C47 0.105(8) 0.041(4) 0.045(5) 0.024(5) -0.023(5) 0.001(4)
C48 0.086(7) 0.025(3) 0.055(5) -0.004(4) -0.009(5) -0.002(3)
C49 0.065(5) 0.021(3) 0.046(4) -0.005(3) -0.012(4) -0.002(3)
C50 0.060(5) 0.043(4) 0.079(7) 0.010(4) 0.000(5) -0.009(5)
C51 0.24(2) 0.041(4) 0.060(7) 0.020(9) -0.008(11) 0.022(4)
C52 0.134(11) 0.051(5) 0.087(9) 0.042(7) -0.041(9) -0.009(6)
C53 0.053(4) 0.028(3) 0.048(5) -0.003(3) 0.010(4) 0.007(3)
C54 0.052(4) 0.029(3) 0.031(3) -0.003(3) 0.001(4) -0.001(3)

loop_
_atom_type_symbol
_atom_type_description
_atom_type_scat_dispersion_real
_atom_type_scat_dispersion_imag
_atom_type_scat_source
C C 0.0181 0.0091 'International Tables Vol C Tables 4.2.6.8 and 6.1.1.4'
H H 0.0000 0.0000 'International Tables Vol C Tables 4.2.6.8 and 6.1.1.4'
O O 0.0492 0.0322 'International Tables Vol C Tables 4.2.6.8 and 6.1.1.4'

loop_
_geom_angle_atom_site_label_1
_geom_angle_atom_site_label_2
_geom_angle_atom_site_label_3
_geom_angle_site_symmetry_1
_geom_angle_site_symmetry_3
_geom_angle
_geom_angle_publ_flag
C8 O1 C7 . . 106.1(5) ?
C12 O2 C13 . . 117.8(6) ?
C10 O3 C20 . . 123.2(6) ?
C29 O5 C28 . . 117.1(6) ?
C33 O6 C34 . . 105.7(5) ?
C31 O7 C45 . . 122.6(6) ?
O9 C2 C14 . . 111.7(9) ?
O9 C2 C3 . . 109.8(8) ?
C14 C2 C3 . . 114.9(9) ?
O9 C2 H36 . . 106.7 ?
C14 C2 H36 . . 106.7 ?
C3 C2 H36 . . 106.7 ?
C4 C3 C2 . . 111.8(7) ?
C4 C3 H30 . . 109.2 ?
C2 C3 H30 . . 109.2 ?
C4 C3 H31 . . 109.2 ?
C2 C3 H31 . . 109.2 ?
H30 C3 H31 . . 107.9 ?
C5 C4 C3 . . 111.7(7) ?
C5 C4 H32 . . 109.3 ?
C3 C4 H32 . . 109.3 ?
C5 C4 H29 . . 109.3 ?
C3 C4 H29 . . 109.3 ?
H32 C4 H29 . . 107.9 ?
C4 C5 C27 . . 110.0(7) ?
C4 C5 C17 . . 108.5(7) ?
C27 C5 C17 . . 112.2(8) ?
C4 C5 C6 . . 117.2(7) ?
C27 C5 C6 . . 109.4(7) ?
C17 C5 C6 . . 99.0(6) ?
C26 C6 C7 . . 108.9(6) ?
C26 C6 C18 . . 110.1(7) ?
C7 C6 C18 . . 109.9(6) ?
C26 C6 C5 . . 114.0(6) ?
C7 C6 C5 . . 111.8(6) ?
C18 C6 C5 . . 102.1(6) ?
O1 C7 C22 . . 106.2(6) ?
O1 C7 C6 . . 107.7(6) ?
C22 C7 C6 . . 117.6(6) ?
O1 C7 H16 . . 108.3 ?
C22 C7 H16 . . 108.3 ?
C6 C7 H16 . . 108.3 ?
O1 C8 C21 . . 115.0(6) ?
O1 C8 C9 . . 124.0(6) ?
C21 C8 C9 . . 120.9(7) ?
C24 C9 C10 . . 119.6(6) ?
C24 C9 C8 . . 125.9(6) ?
C10 C9 C8 . . 114.4(6) ?
C2 O9 H81 . . 109.5 ?
O3 C10 C11 . . 116.0(7) ?
O3 C10 C9 . . 122.5(6) ?
C11 C10 C9 . . 121.5(7) ?
C39 O10 H82 . . 109.5 ?
C10 C11 C12 . . 118.2(7) ?
C10 C11 H19 . . 120.9 ?
C12 C11 H19 . . 120.9 ?
O2 C12 C23 . . 115.9(7) ?
O2 C12 C11 . . 123.0(7) ?
C23 C12 C11 . . 121.0(6) ?
O2 C13 H20 . . 109.5 ?
O2 C13 H21 . . 109.5 ?
H20 C13 H21 . . 109.5 ?
O2 C13 H2 . . 109.5 ?
H20 C13 H2 . . 109.5 ?
H21 C13 H2 . . 109.5 ?
C2 C14 C16 . . 107.4(11) ?
C2 C14 C15 . . 111.7(9) ?
C16 C14 C15 . . 108.3(10) ?
C2 C14 C17 . . 105.9(7) ?
C16 C14 C17 . . 106.9(8) ?
C15 C14 C17 . . 116.2(11) ?
C14 C15 H5 . . 109.5 ?
C14 C15 H7 . . 109.5 ?
H5 C15 H7 . . 109.5 ?
C14 C15 H6 . . 109.5 ?
H5 C15 H6 . . 109.5 ?
H7 C15 H6 . . 109.5 ?
C14 C16 H10 . . 109.5 ?
C14 C16 H8 . . 109.5 ?
H10 C16 H8 . . 109.5 ?
C14 C16 H9 . . 109.5 ?
H10 C16 H9 . . 109.5 ?
H8 C16 H9 . . 109.5 ?
C19 C17 C14 . . 120.0(8) ?
C19 C17 C5 . . 104.4(7) ?
C14 C17 C5 . . 117.0(7) ?
C19 C17 H11 . . 104.6 ?
C14 C17 H11 . . 104.6 ?
C5 C17 H11 . . 104.6 ?
C19 C18 C6 . . 107.0(6) ?
C19 C18 H15 . . 110.3 ?
C6 C18 H15 . . 110.3 ?
C19 C18 H14 . . 110.3 ?
C6 C18 H14 . . 110.3 ?
H15 C18 H14 . . 108.6 ?
C17 C19 C18 . . 105.1(6) ?
C17 C19 H12 . . 110.7 ?
C18 C19 H12 . . 110.7 ?
C17 C19 H13 . . 110.7 ?
C18 C19 H13 . . 110.7 ?
H12 C19 H13 . . 108.8 ?
O4 C20 O3 . . 116.8(6) ?
O4 C20 C21 . . 127.9(6) ?
O3 C20 C21 . . 115.2(6) ?
C8 C21 C20 . . 123.6(6) ?
C8 C21 C22 . . 108.3(6) ?
C20 C21 C22 . . 128.2(7) ?
C21 C22 C7 . . 100.3(6) ?
C21 C22 H18 . . 111.7 ?
C7 C22 H18 . . 111.7 ?
C21 C22 H17 . . 111.7 ?
C7 C22 H17 . . 111.7 ?
H18 C22 H17 . . 109.5 ?
C12 C23 C24 . . 121.4(7) ?
C12 C23 H22 . . 119.3 ?
C24 C23 H22 . . 119.3 ?
C23 C24 C9 . . 118.2(6) ?
C23 C24 C25 . . 120.1(6) ?
C9 C24 C25 . . 121.7(6) ?
C24 C25 H25 . . 109.5 ?
C24 C25 H24 . . 109.5 ?
H25 C25 H24 . . 109.5 ?
C24 C25 H23 . . 109.5 ?
H25 C25 H23 . . 109.5 ?
H24 C25 H23 . . 109.5 ?
C6 C26 H27 . . 109.5 ?
C6 C26 H28 . . 109.5 ?
H27 C26 H28 . . 109.5 ?
C6 C26 H26 . . 109.5 ?
H27 C26 H26 . . 109.5 ?
H28 C26 H26 . . 109.5 ?
C5 C27 H35 . . 109.5 ?
C5 C27 H34 . . 109.5 ?
H35 C27 H34 . . 109.5 ?
C5 C27 H33 . . 109.5 ?
H35 C27 H33 . . 109.5 ?
H34 C27 H33 . . 109.5 ?
O5 C28 H39 . . 109.5 ?
O5 C28 H72 . . 109.5 ?
H39 C28 H72 . . 109.5 ?
O5 C28 H37 . . 109.5 ?
H39 C28 H37 . . 109.5 ?
H72 C28 H37 . . 109.5 ?
O5 C29 C30 . . 125.6(7) ?
O5 C29 C41 . . 114.4(6) ?
C30 C29 C41 . . 120.0(6) ?
C31 C30 C29 . . 118.0(7) ?
C31 C30 H42 . . 121.0 ?
C29 C30 H42 . . 121.0 ?
C30 C31 O7 . . 114.7(6) ?
C30 C31 C32 . . 123.5(7) ?
O7 C31 C32 . . 121.8(6) ?
C31 C32 C42 . . 118.4(6) ?
C31 C32 C33 . . 114.7(6) ?
C42 C32 C33 . . 126.9(7) ?
O6 C33 C44 . . 115.4(6) ?
O6 C33 C32 . . 121.9(6) ?
C44 C33 C32 . . 122.7(7) ?
O6 C34 C35 . . 107.8(6) ?
O6 C34 C43 . . 105.1(6) ?
C35 C34 C43 . . 119.4(6) ?
O6 C34 H44 . . 108.0 ?
C35 C34 H44 . . 108.0 ?
C43 C34 H44 . . 108.0 ?
C34 C35 C53 . . 109.2(6) ?
C34 C35 C46 . . 108.1(6) ?
C53 C35 C46 . . 110.1(7) ?
C34 C35 C36 . . 113.5(6) ?
C53 C35 C36 . . 113.5(6) ?
C46 C35 C36 . . 102.1(6) ?
C50 C36 C49 . . 109.9(7) ?
C50 C36 C37 . . 113.9(8) ?
C49 C36 C37 . . 107.8(7) ?
C50 C36 C35 . . 109.4(7) ?
C49 C36 C35 . . 116.1(7) ?
C37 C36 C35 . . 99.6(6) ?
C47 C37 C38 . . 119.6(8) ?
C47 C37 C36 . . 104.2(7) ?
C38 C37 C36 . . 116.1(7) ?
C47 C37 H65 . . 105.2 ?
C38 C37 H65 . . 105.2 ?
C36 C37 H65 . . 105.2 ?
C52 C38 C51 . . 106.4(12) ?
C52 C38 C39 . . 112.1(10) ?
C51 C38 C39 . . 108.5(12) ?
C52 C38 C37 . . 116.7(11) ?
C51 C38 C37 . . 106.3(9) ?
C39 C38 C37 . . 106.5(8) ?
O10 C39 C48 . . 107.8(9) ?
O10 C39 C38 . . 110.1(10) ?
C48 C39 C38 . . 115.1(9) ?
O10 C39 H56 . . 107.9 ?
C48 C39 H56 . . 107.9 ?
C38 C39 H56 . . 107.9 ?
C42 C41 C29 . . 121.5(6) ?
C42 C41 H40 . . 119.2 ?
C29 C41 H40 . . 119.2 ?
C41 C42 C32 . . 118.5(7) ?
C41 C42 C54 . . 119.9(6) ?
C32 C42 C54 . . 121.6(6) ?
C44 C43 C34 . . 100.0(6) ?
C44 C43 H41 . . 111.8 ?
C34 C43 H41 . . 111.8 ?
C44 C43 H43 . . 111.8 ?
C34 C43 H43 . . 111.8 ?
H41 C43 H43 . . 109.5 ?
C33 C44 C45 . . 121.7(6) ?
C33 C44 C43 . . 109.0(7) ?
C45 C44 C43 . . 129.4(7) ?
O8 C45 O7 . . 115.8(7) ?
O8 C45 C44 . . 127.8(7) ?
O7 C45 C44 . . 116.3(7) ?
C47 C46 C35 . . 107.0(6) ?
C47 C46 H46 . . 110.3 ?
C35 C46 H46 . . 110.3 ?
C47 C46 H45 . . 110.3 ?
C35 C46 H45 . . 110.3 ?
H46 C46 H45 . . 108.6 ?
C37 C47 C46 . . 105.4(7) ?
C37 C47 H48 . . 110.7 ?
C46 C47 H48 . . 110.7 ?
C37 C47 H47 . . 110.7 ?
C46 C47 H47 . . 110.7 ?
H48 C47 H47 . . 108.8 ?
C39 C48 C49 . . 112.1(8) ?
C39 C48 H55 . . 109.2 ?
C49 C48 H55 . . 109.2 ?
C39 C48 H54 . . 109.2 ?
C49 C48 H54 . . 109.2 ?
H55 C48 H54 . . 107.9 ?
C36 C49 C48 . . 109.9(7) ?
C36 C49 H50 . . 109.7 ?
C48 C49 H50 . . 109.7 ?
C36 C49 H49 . . 109.7 ?
C48 C49 H49 . . 109.7 ?
H50 C49 H49 . . 108.2 ?
C36 C50 H53 . . 109.5 ?
C36 C50 H51 . . 109.5 ?
H53 C50 H51 . . 109.5 ?
C36 C50 H52 . . 109.5 ?
H53 C50 H52 . . 109.5 ?
H51 C50 H52 . . 109.5 ?
C38 C51 H61 . . 109.5 ?
C38 C51 H60 . . 109.5 ?
H61 C51 H60 . . 109.5 ?
C38 C51 H59 . . 109.5 ?
H61 C51 H59 . . 109.5 ?
H60 C51 H59 . . 109.5 ?
C38 C52 H64 . . 109.5 ?
C38 C52 H62 . . 109.5 ?
H64 C52 H62 . . 109.5 ?
C38 C52 H63 . . 109.5 ?
H64 C52 H63 . . 109.5 ?
H62 C52 H63 . . 109.5 ?
C35 C53 H68 . . 109.5 ?
C35 C53 H66 . . 109.5 ?
H68 C53 H66 . . 109.5 ?
C35 C53 H67 . . 109.5 ?
H68 C53 H67 . . 109.5 ?
H66 C53 H67 . . 109.5 ?
C42 C54 H69 . . 109.5 ?
C42 C54 H70 . . 109.5 ?
H69 C54 H70 . . 109.5 ?
C42 C54 H71 . . 109.5 ?
H69 C54 H71 . . 109.5 ?
H70 C54 H71 . . 109.5 ?

loop_
_geom_bond_atom_site_label_1
_geom_bond_atom_site_label_2
_geom_bond_site_symmetry_2
_geom_bond_distance
_geom_bond_publ_flag
O1 C8 . 1.340(9) ?
O1 C7 . 1.482(8) ?
O2 C12 . 1.369(8) ?
O2 C13 . 1.429(9) ?
O3 C10 . 1.360(8) ?
O3 C20 . 1.391(7) ?
O4 C20 . 1.224(8) ?
O5 C29 . 1.349(8) ?
O5 C28 . 1.452(9) ?
O6 C33 . 1.340(8) ?
O6 C34 . 1.497(7) ?
O7 C31 . 1.384(8) ?
O7 C45 . 1.394(9) ?
O8 C45 . 1.228(10) ?
C2 O9 . 1.445(9) ?
C2 C14 . 1.531(16) ?
C2 C3 . 1.532(13) ?
C2 H36 . 1.0 ?
C3 C4 . 1.523(10) ?
C3 H30 . 0.99 ?
C3 H31 . 0.99 ?
C4 C5 . 1.507(12) ?
C4 H32 . 0.99 ?
C4 H29 . 0.99 ?
C5 C27 . 1.545(13) ?
C5 C17 . 1.568(11) ?
C5 C6 . 1.588(9) ?
C6 C26 . 1.539(12) ?
C6 C7 . 1.545(11) ?
C6 C18 . 1.569(11) ?
C7 C22 . 1.540(11) ?
C7 H16 . 1.0 ?
C8 C21 . 1.364(10) ?
C8 C9 . 1.446(9) ?
C9 C24 . 1.404(9) ?
C9 C10 . 1.417(10) ?
O9 H81 . 0.84 ?
C10 C11 . 1.387(10) ?
O10 C39 . 1.424(10) ?
O10 H82 . 0.84 ?
C11 C12 . 1.394(10) ?
C11 H19 . 0.95 ?
C12 C23 . 1.386(10) ?
C13 H20 . 0.98 ?
C13 H21 . 0.98 ?
C13 H2 . 0.98 ?
C14 C16 . 1.532(16) ?
C14 C15 . 1.540(19) ?
C14 C17 . 1.546(9) ?
C15 H5 . 0.98 ?
C15 H7 . 0.98 ?
C15 H6 . 0.98 ?
C16 H10 . 0.98 ?
C16 H8 . 0.98 ?
C16 H9 . 0.98 ?
C17 C19 . 1.519(12) ?
C17 H11 . 1.0 ?
C18 C19 . 1.544(11) ?
C18 H15 . 0.99 ?
C18 H14 . 0.99 ?
C19 H12 . 0.99 ?
C19 H13 . 0.99 ?
C20 C21 . 1.402(10) ?
C21 C22 . 1.518(9) ?
C22 H18 . 0.99 ?
C22 H17 . 0.99 ?
C23 C24 . 1.400(9) ?
C23 H22 . 0.95 ?
C24 C25 . 1.516(10) ?
C25 H25 . 0.98 ?
C25 H24 . 0.98 ?
C25 H23 . 0.98 ?
C26 H27 . 0.98 ?
C26 H28 . 0.98 ?
C26 H26 . 0.98 ?
C27 H35 . 0.98 ?
C27 H34 . 0.98 ?
C27 H33 . 0.98 ?
C28 H39 . 0.98 ?
C28 H72 . 0.98 ?
C28 H37 . 0.98 ?
C29 C30 . 1.380(10) ?
C29 C41 . 1.412(10) ?
C30 C31 . 1.375(10) ?
C30 H42 . 0.95 ?
C31 C32 . 1.398(10) ?
C32 C42 . 1.405(9) ?
C32 C33 . 1.446(8) ?
C33 C44 . 1.355(10) ?
C34 C35 . 1.525(11) ?
C34 C43 . 1.563(12) ?
C34 H44 . 1.0 ?
C35 C53 . 1.543(11) ?
C35 C46 . 1.564(11) ?
C35 C36 . 1.580(9) ?
C36 C50 . 1.528(13) ?
C36 C49 . 1.530(11) ?
C36 C37 . 1.572(11) ?
C37 C47 . 1.505(12) ?
C37 C38 . 1.546(10) ?
C37 H65 . 1.0 ?
C38 C52 . 1.51(2) ?
C38 C51 . 1.526(17) ?
C38 C39 . 1.535(17) ?
C39 C48 . 1.523(15) ?
C39 H56 . 1.0 ?
C41 C42 . 1.386(8) ?
C41 H40 . 0.95 ?
C42 C54 . 1.526(9) ?
C43 C44 . 1.506(9) ?
C43 H41 . 0.99 ?
C43 H43 . 0.99 ?
C44 C45 . 1.403(11) ?
C46 C47 . 1.547(11) ?
C46 H46 . 0.99 ?
C46 H45 . 0.99 ?
C47 H48 . 0.99 ?
C47 H47 . 0.99 ?
C48 C49 . 1.558(9) ?
C48 H55 . 0.99 ?
C48 H54 . 0.99 ?
C49 H50 . 0.99 ?
C49 H49 . 0.99 ?
C50 H53 . 0.98 ?
C50 H51 . 0.98 ?
C50 H52 . 0.98 ?
C51 H61 . 0.98 ?
C51 H60 . 0.98 ?
C51 H59 . 0.98 ?
C52 H64 . 0.98 ?
C52 H62 . 0.98 ?
C52 H63 . 0.98 ?
C53 H68 . 0.98 ?
C53 H66 . 0.98 ?
C53 H67 . 0.98 ?
C54 H69 . 0.98 ?
C54 H70 . 0.98 ?
C54 H71 . 0.98 ?

loop_
_geom_hbond_atom_site_label_D
_geom_hbond_atom_site_label_H
_geom_hbond_atom_site_label_A
_geom_hbond_site_symmetry_A
_geom_hbond_distance_DH
_geom_hbond_distance_HA
_geom_hbond_distance_DA
_geom_hbond_angle_DHA
_geom_hbond_publ_flag
C3 H31 O11 . 0.99 2.60 3.290(13) 126.6 ?
O9 H81 O11 . 0.84 2.18 2.79(2) 129.8 ?
O10 H82 O11 1_455 0.84 2.31 2.884(18) 125.5 ?
C34 H44 O2 1_445 1.00 2.64 3.392(10) 132.3 ?

loop_
_geom_torsion_atom_site_label_1
_geom_torsion_atom_site_label_2
_geom_torsion_atom_site_label_3
_geom_torsion_atom_site_label_4
_geom_torsion_site_symmetry_1
_geom_torsion_site_symmetry_2
_geom_torsion_site_symmetry_3
_geom_torsion_site_symmetry_4
_geom_torsion
_geom_torsion_publ_flag
O9 C2 C3 C4 . . . . -177.2(10) ?
C14 C2 C3 C4 . . . . 56.0(13) ?
C2 C3 C4 C5 . . . . -56.1(12) ?
C3 C4 C5 C27 . . . . -69.1(9) ?
C3 C4 C5 C17 . . . . 54.0(9) ?
C3 C4 C5 C6 . . . . 165.0(8) ?
C4 C5 C6 C26 . . . . -40.0(10) ?
C27 C5 C6 C26 . . . . -166.2(7) ?
C17 C5 C6 C26 . . . . 76.3(8) ?
C4 C5 C6 C7 . . . . 84.0(9) ?
C27 C5 C6 C7 . . . . -42.2(9) ?
C17 C5 C6 C7 . . . . -159.7(7) ?
C4 C5 C6 C18 . . . . -158.6(7) ?
C27 C5 C6 C18 . . . . 75.2(8) ?
C17 C5 C6 C18 . . . . -42.3(8) ?
C8 O1 C7 C22 . . . . 19.3(8) ?
C8 O1 C7 C6 . . . . 146.1(6) ?
C26 C6 C7 O1 . . . . -55.4(8) ?
C18 C6 C7 O1 . . . . 65.2(8) ?
C5 C6 C7 O1 . . . . 177.8(6) ?
C26 C6 C7 C22 . . . . 64.4(8) ?
C18 C6 C7 C22 . . . . -174.9(6) ?
C5 C6 C7 C22 . . . . -62.3(9) ?
C7 O1 C8 C21 . . . . -11.3(9) ?
C7 O1 C8 C9 . . . . 168.7(7) ?
O1 C8 C9 C24 . . . . 1.9(13) ?
C21 C8 C9 C24 . . . . -178.1(7) ?
O1 C8 C9 C10 . . . . -176.4(7) ?
C21 C8 C9 C10 . . . . 3.6(11) ?
C20 O3 C10 C11 . . . . 178.9(7) ?
C20 O3 C10 C9 . . . . 0.4(11) ?
C24 C9 C10 O3 . . . . 178.4(7) ?
C8 C9 C10 O3 . . . . -3.2(11) ?
C24 C9 C10 C11 . . . . 0.0(11) ?
C8 C9 C10 C11 . . . . 178.4(7) ?
O3 C10 C11 C12 . . . . -179.8(7) ?
C9 C10 C11 C12 . . . . -1.2(12) ?
C13 O2 C12 C23 . . . . -177.9(7) ?
C13 O2 C12 C11 . . . . 3.8(12) ?
C10 C11 C12 O2 . . . . -179.4(7) ?
C10 C11 C12 C23 . . . . 2.4(12) ?
O9 C2 C14 C16 . . . . 68.6(12) ?
C3 C2 C14 C16 . . . . -165.6(9) ?
O9 C2 C14 C15 . . . . -50.0(13) ?
C3 C2 C14 C15 . . . . 75.8(11) ?
O9 C2 C14 C17 . . . . -177.4(10) ?
C3 C2 C14 C17 . . . . -51.6(13) ?
C2 C14 C17 C19 . . . . -179.3(10) ?
C16 C14 C17 C19 . . . . -65.0(14) ?
C15 C14 C17 C19 . . . . 56.1(13) ?
C2 C14 C17 C5 . . . . 52.6(13) ?
C16 C14 C17 C5 . . . . 166.9(10) ?
C15 C14 C17 C5 . . . . -72.0(12) ?
C4 C5 C17 C19 . . . . 169.2(7) ?
C27 C5 C17 C19 . . . . -69.0(9) ?
C6 C5 C17 C19 . . . . 46.4(8) ?
C4 C5 C17 C14 . . . . -55.5(11) ?
C27 C5 C17 C14 . . . . 66.2(11) ?
C6 C5 C17 C14 . . . . -178.3(9) ?
C26 C6 C18 C19 . . . . -96.7(8) ?
C7 C6 C18 C19 . . . . 143.3(7) ?
C5 C6 C18 C19 . . . . 24.6(9) ?
C14 C17 C19 C18 . . . . -165.4(9) ?
C5 C17 C19 C18 . . . . -31.8(9) ?
C6 C18 C19 C17 . . . . 4.0(10) ?
C10 O3 C20 O4 . . . . -177.9(7) ?
C10 O3 C20 C21 . . . . 2.1(11) ?
O1 C8 C21 C20 . . . . 178.7(7) ?
C9 C8 C21 C20 . . . . -1.3(13) ?
O1 C8 C21 C22 . . . . -1.8(10) ?
C9 C8 C21 C22 . . . . 178.2(7) ?
O4 C20 C21 C8 . . . . 178.4(9) ?
O3 C20 C21 C8 . . . . -1.6(12) ?
O4 C20 C21 C22 . . . . -1.0(15) ?
O3 C20 C21 C22 . . . . 179.0(7) ?
C8 C21 C22 C7 . . . . 13.2(8) ?
C20 C21 C22 C7 . . . . -167.4(8) ?
O1 C7 C22 C21 . . . . -19.2(7) ?
C6 C7 C22 C21 . . . . -139.9(7) ?
O2 C12 C23 C24 . . . . 179.3(7) ?
C11 C12 C23 C24 . . . . -2.3(11) ?
C12 C23 C24 C9 . . . . 1.0(11) ?
C12 C23 C24 C25 . . . . 178.8(7) ?
C10 C9 C24 C23 . . . . 0.2(11) ?
C8 C9 C24 C23 . . . . -178.0(7) ?
C10 C9 C24 C25 . . . . -177.6(7) ?
C8 C9 C24 C25 . . . . 4.2(12) ?
C28 O5 C29 C30 . . . . 1.4(12) ?
C28 O5 C29 C41 . . . . -179.7(6) ?
O5 C29 C30 C31 . . . . 179.9(7) ?
C41 C29 C30 C31 . . . . 1.2(11) ?
C29 C30 C31 O7 . . . . 179.8(7) ?
C29 C30 C31 C32 . . . . 0.4(12) ?
C45 O7 C31 C30 . . . . 178.1(7) ?
C45 O7 C31 C32 . . . . -2.4(11) ?
C30 C31 C32 C42 . . . . -2.2(12) ?
O7 C31 C32 C42 . . . . 178.4(7) ?
C30 C31 C32 C33 . . . . 177.9(7) ?
O7 C31 C32 C33 . . . . -1.5(11) ?
C34 O6 C33 C44 . . . . -11.9(9) ?
C34 O6 C33 C32 . . . . 168.3(7) ?
C31 C32 C33 O6 . . . . -176.8(7) ?
C42 C32 C33 O6 . . . . 3.3(12) ?
C31 C32 C33 C44 . . . . 3.4(11) ?
C42 C32 C33 C44 . . . . -176.4(8) ?
C33 O6 C34 C35 . . . . 149.1(7) ?
C33 O6 C34 C43 . . . . 20.7(8) ?
O6 C34 C35 C53 . . . . -60.1(8) ?
C43 C34 C35 C53 . . . . 59.5(8) ?
O6 C34 C35 C46 . . . . 59.7(8) ?
C43 C34 C35 C46 . . . . 179.4(7) ?
O6 C34 C35 C36 . . . . 172.2(6) ?
C43 C34 C35 C36 . . . . -68.2(9) ?
C34 C35 C36 C50 . . . . -37.9(10) ?
C53 C35 C36 C50 . . . . -163.4(7) ?
C46 C35 C36 C50 . . . . 78.2(8) ?
C34 C35 C36 C49 . . . . 87.1(9) ?
C53 C35 C36 C49 . . . . -38.3(10) ?
C46 C35 C36 C49 . . . . -156.8(7) ?
C34 C35 C36 C37 . . . . -157.6(7) ?
C53 C35 C36 C37 . . . . 77.0(8) ?
C46 C35 C36 C37 . . . . -41.5(8) ?
C50 C36 C37 C47 . . . . -70.2(9) ?
C49 C36 C37 C47 . . . . 167.6(7) ?
C35 C36 C37 C47 . . . . 46.0(9) ?
C50 C36 C37 C38 . . . . 63.5(11) ?
C49 C36 C37 C38 . . . . -58.7(12) ?
C35 C36 C37 C38 . . . . 179.8(9) ?
C47 C37 C38 C52 . . . . 54.2(14) ?
C36 C37 C38 C52 . . . . -72.1(12) ?
C47 C37 C38 C51 . . . . -64.2(16) ?
C36 C37 C38 C51 . . . . 169.5(11) ?
C47 C37 C38 C39 . . . . -179.8(10) ?
C36 C37 C38 C39 . . . . 53.9(14) ?
C52 C38 C39 O10 . . . . -44.5(14) ?
C51 C38 C39 O10 . . . . 72.7(14) ?
C37 C38 C39 O10 . . . . -173.2(10) ?
C52 C38 C39 C48 . . . . 77.6(12) ?
C51 C38 C39 C48 . . . . -165.2(10) ?
C37 C38 C39 C48 . . . . -51.2(14) ?
O5 C29 C41 C42 . . . . -179.8(7) ?
C30 C29 C41 C42 . . . . -1.0(11) ?
C29 C41 C42 C32 . . . . -0.9(11) ?
C29 C41 C42 C54 . . . . -180.0(7) ?
C31 C32 C42 C41 . . . . 2.4(11) ?
C33 C32 C42 C41 . . . . -177.8(7) ?
C31 C32 C42 C54 . . . . -178.5(7) ?
C33 C32 C42 C54 . . . . 1.3(12) ?
O6 C34 C43 C44 . . . . -21.0(8) ?
C35 C34 C43 C44 . . . . -142.0(7) ?
O6 C33 C44 C45 . . . . 178.7(7) ?
C32 C33 C44 C45 . . . . -1.5(12) ?
O6 C33 C44 C43 . . . . -2.6(10) ?
C32 C33 C44 C43 . . . . 177.1(7) ?
C34 C43 C44 C33 . . . . 14.9(9) ?
C34 C43 C44 C45 . . . . -166.5(9) ?
C31 O7 C45 O8 . . . . -175.2(7) ?
C31 O7 C45 C44 . . . . 4.4(11) ?
C33 C44 C45 O8 . . . . 177.1(9) ?
C43 C44 C45 O8 . . . . -1.2(16) ?
C33 C44 C45 O7 . . . . -2.4(12) ?
C43 C44 C45 O7 . . . . 179.3(8) ?
C34 C35 C46 C47 . . . . 143.5(8) ?
C53 C35 C46 C47 . . . . -97.2(8) ?
C36 C35 C46 C47 . . . . 23.6(9) ?
C38 C37 C47 C46 . . . . -163.6(10) ?
C36 C37 C47 C46 . . . . -31.9(10) ?
C35 C46 C47 C37 . . . . 4.9(11) ?
O10 C39 C48 C49 . . . . 178.6(10) ?
C38 C39 C48 C49 . . . . 55.3(14) ?
C50 C36 C49 C48 . . . . -68.4(9) ?
C37 C36 C49 C48 . . . . 56.2(9) ?
C35 C36 C49 C48 . . . . 166.8(7) ?
C39 C48 C49 C36 . . . . -56.8(12) ?
